data_7002560
loop_
_publ_author_name
'Chen, Ming-Tsz'
'Chang, Ping-Jung'
'Huang, Chi-An'
'Peng, Kuo-Fu'
'Chen, Chi-Tien'

_publ_section_title
;
 Magnesium complexes containing bis-amido-oxazolinate ligands as
 efficient catalysts for ring opening polymerisation of l-lactide
;
_journal_issue 41
_journal_name_full 'Dalton Transactions'
_journal_page_first 9068
_journal_page_last 9074
_journal_paper_doi 10.1039/b907549f
_journal_year 2009
_chemical_formula_moiety 'C28 H38 Mg N4 O2, 0.5(C6 H14)'
_chemical_formula_sum 'C31 H45 Mg N4 O2'
_chemical_formula_weight 530.02
_chemical_name_systematic
;
?
;
_space_group_IT_number 2
_symmetry_cell_setting triclinic
_symmetry_space_group_name_Hall '-P 1'
_symmetry_space_group_name_H-M 'P -1'
_atom_sites_solution_hydrogens geom
_atom_sites_solution_primary direct
_atom_sites_solution_secondary difmap
_audit_creation_method SHELXL-97
_cell_angle_alpha 88.650(3)
_cell_angle_beta 77.594(3)
_cell_angle_gamma 86.275(3)
_cell_formula_units_Z 2
_cell_length_a 8.8207(12)
_cell_length_b 11.1967(15)
_cell_length_c 16.708(2)
_cell_measurement_reflns_used 3256
_cell_measurement_temperature 297(2)
_cell_measurement_theta_max 25.363
_cell_measurement_theta_min 2.4965
_cell_volume 1608.1(4)
_computing_cell_refinement 'Bruker SMART'
_computing_data_collection 'Bruker SMART'
_computing_data_reduction 'Bruker SHELXTL'
_computing_molecular_graphics 'Bruker SHELXTL'
_computing_publication_material 'Bruker SHELXTL'
_computing_structure_refinement 'SHELXL-97 (Sheldrick, 1997)'
_computing_structure_solution 'SHELXS-97 (Sheldrick, 1990)'
_diffrn_ambient_temperature 297(2)
_diffrn_measured_fraction_theta_full 0.983
_diffrn_measured_fraction_theta_max 0.983
_diffrn_measurement_device_type 'CCD area detector'
_diffrn_measurement_method 'phi and omega scans'
_diffrn_radiation_monochromator graphite
_diffrn_radiation_source 'fine-focus sealed tube'
_diffrn_radiation_type MoK\a
_diffrn_radiation_wavelength 0.71073
_diffrn_reflns_av_R_equivalents 0.0193
_diffrn_reflns_av_sigmaI/netI 0.0350
_diffrn_reflns_limit_h_max 10
_diffrn_reflns_limit_h_min -10
_diffrn_reflns_limit_k_max 13
_diffrn_reflns_limit_k_min -13
_diffrn_reflns_limit_l_max 20
_diffrn_reflns_limit_l_min -14
_diffrn_reflns_number 9196
_diffrn_reflns_theta_full 26.07
_diffrn_reflns_theta_max 26.07
_diffrn_reflns_theta_min 1.82
_exptl_absorpt_coefficient_mu 0.086
_exptl_absorpt_correction_T_max 0.9931
_exptl_absorpt_correction_T_min 0.9796
_exptl_absorpt_correction_type multi-scan
_exptl_absorpt_process_details SADABS
_exptl_crystal_colour Yellow
_exptl_crystal_density_diffrn 1.095
_exptl_crystal_density_method 'not measured'
_exptl_crystal_description parallelpiped
_exptl_crystal_F_000 574
_exptl_crystal_size_max 0.24
_exptl_crystal_size_mid 0.10
_exptl_crystal_size_min 0.08
_refine_diff_density_max 0.311
_refine_diff_density_min -0.194
_refine_diff_density_rms 0.036
_refine_ls_extinction_method none
_refine_ls_goodness_of_fit_ref 1.025
_refine_ls_hydrogen_treatment constr
_refine_ls_matrix_type full
_refine_ls_number_parameters 343
_refine_ls_number_reflns 6249
_refine_ls_number_restraints 0
_refine_ls_restrained_S_all 1.025
_refine_ls_R_factor_all 0.0820
_refine_ls_R_factor_gt 0.0536
_refine_ls_shift/su_max 0.000
_refine_ls_shift/su_mean 0.000
_refine_ls_structure_factor_coef Fsqd
_refine_ls_weighting_details 'calc w=1/[\s^2^(Fo^2^)+(0.1000P)^2^+0.0000P] where P=(Fo^2^+2Fc^2^)/3'
_refine_ls_weighting_scheme calc
_refine_ls_wR_factor_gt 0.1527
_refine_ls_wR_factor_ref 0.1693
_reflns_number_gt 4071
_reflns_number_total 6249
_reflns_threshold_expression >2sigma(I)
_cod_data_source_file b907549f.txt
_cod_data_source_block compound_1
_cod_depositor_comments
;
The following automatic conversions were performed:
'_symmetry_cell_setting' value 'Triclinic' changed to 'triclinic'
according to '/home/saulius/struct/CIF-dictionaries/cif_core.dic'
dictionary named 'cif_core.dic' version 2.4.1 from 2010-06-29.

Automatic conversion script
Id: cif_fix_enum 1527 2010-12-29 10:47:43Z saulius 
;
_cod_original_sg_symbol_H-M P-1
_cod_database_code 7002560

loop_
_symmetry_equiv_pos_as_xyz
'x, y, z'
'-x, -y, -z'

loop_
_atom_site_label
_atom_site_type_symbol
_atom_site_fract_x
_atom_site_fract_y
_atom_site_fract_z
_atom_site_U_iso_or_equiv
_atom_site_adp_type
_atom_site_occupancy
_atom_site_symmetry_multiplicity
_atom_site_calc_flag
_atom_site_refinement_flags
_atom_site_disorder_assembly
_atom_site_disorder_group
Mg Mg 0.39387(7) 0.25024(6) 0.21449(4) 0.0490(2) Uani 1 1 d . . .
O1 O 0.2677(2) 0.08645(16) 0.01772(10) 0.0880(6) Uani 1 1 d . . .
O2 O 0.84888(16) 0.33751(15) 0.21283(12) 0.0793(5) Uani 1 1 d . . .
N1 N 0.2751(2) 0.11583(16) 0.27267(10) 0.0564(4) Uani 1 1 d . . .
N2 N 0.34298(19) 0.20429(15) 0.10564(10) 0.0526(4) Uani 1 1 d . . .
N3 N 0.35808(17) 0.42334(15) 0.24260(10) 0.0501(4) Uani 1 1 d . . .
N4 N 0.62483(18) 0.25324(15) 0.21679(11) 0.0548(4) Uani 1 1 d . . .
C1 C 0.2174(2) 0.02305(17) 0.24022(13) 0.0500(5) Uani 1 1 d . . .
C2 C 0.1467(3) -0.0731(2) 0.28904(16) 0.0655(6) Uani 1 1 d . . .
H2A H 0.1407 -0.0724 0.3453 0.079 Uiso 1 1 calc R . .
C3 C 0.0877(3) -0.1657(2) 0.25676(19) 0.0750(7) Uani 1 1 d . . .
H3A H 0.0416 -0.2254 0.2916 0.090 Uiso 1 1 calc R . .
C4 C 0.0946(3) -0.1734(2) 0.17422(19) 0.0749(7) Uani 1 1 d . . .
H4A H 0.0550 -0.2377 0.1529 0.090 Uiso 1 1 calc R . .
C5 C 0.1610(2) -0.08427(19) 0.12402(15) 0.0626(6) Uani 1 1 d . . .
H5A H 0.1660 -0.0888 0.0680 0.075 Uiso 1 1 calc R . .
C6 C 0.2222(2) 0.01452(17) 0.15447(13) 0.0501(5) Uani 1 1 d . . .
C7 C 0.2568(3) 0.1194(3) 0.36162(14) 0.0767(7) Uani 1 1 d . . .
H7A H 0.3302 0.1731 0.3743 0.092 Uiso 1 1 calc R . .
H7B H 0.2835 0.0402 0.3810 0.092 Uiso 1 1 calc R . .
C8 C 0.0962(3) 0.1594(3) 0.40788(15) 0.0878(8) Uani 1 1 d . . .
H8A H 0.0231 0.1025 0.3991 0.105 Uiso 1 1 calc R . .
H8B H 0.0658 0.2365 0.3865 0.105 Uiso 1 1 calc R . .
C9 C 0.0874(5) 0.1698(4) 0.49966(19) 0.1375(15) Uani 1 1 d . . .
H9A H -0.0166 0.1954 0.5266 0.206 Uiso 1 1 calc R . .
H9B H 0.1580 0.2272 0.5088 0.206 Uiso 1 1 calc R . .
H9C H 0.1153 0.0933 0.5213 0.206 Uiso 1 1 calc R . .
C10 C 0.2815(2) 0.10522(19) 0.09519(12) 0.0543(5) Uani 1 1 d . . .
C11 C 0.3511(5) 0.1772(3) -0.03317(16) 0.1068(11) Uani 1 1 d . . .
H11A H 0.2923 0.2099 -0.0724 0.128 Uiso 1 1 calc R . .
H11B H 0.4517 0.1448 -0.0627 0.128 Uiso 1 1 calc R . .
C12 C 0.3693(3) 0.2723(2) 0.02700(14) 0.0678(6) Uani 1 1 d . . .
C13 C 0.2463(4) 0.3754(3) 0.03462(19) 0.0981(9) Uani 1 1 d . . .
H13A H 0.2641 0.4322 0.0733 0.147 Uiso 1 1 calc R . .
H13B H 0.1451 0.3453 0.0532 0.147 Uiso 1 1 calc R . .
H13C H 0.2520 0.4138 -0.0178 0.147 Uiso 1 1 calc R . .
C14 C 0.5308(3) 0.3198(3) 0.00710(18) 0.0965(9) Uani 1 1 d . . .
H14A H 0.5376 0.3794 0.0463 0.145 Uiso 1 1 calc R . .
H14B H 0.5497 0.3547 -0.0469 0.145 Uiso 1 1 calc R . .
H14C H 0.6069 0.2552 0.0093 0.145 Uiso 1 1 calc R . .
C15 C 0.4652(2) 0.50558(17) 0.23693(11) 0.0468(5) Uani 1 1 d . . .
C16 C 0.4243(2) 0.63144(18) 0.24365(13) 0.0564(5) Uani 1 1 d . . .
H16A H 0.3197 0.6570 0.2519 0.068 Uiso 1 1 calc R . .
C17 C 0.5307(3) 0.7153(2) 0.23857(15) 0.0670(6) Uani 1 1 d . . .
H17A H 0.4973 0.7958 0.2438 0.080 Uiso 1 1 calc R . .
C18 C 0.6887(3) 0.6827(2) 0.22568(15) 0.0700(6) Uani 1 1 d . . .
H18A H 0.7611 0.7403 0.2225 0.084 Uiso 1 1 calc R . .
C19 C 0.7349(2) 0.5647(2) 0.21776(14) 0.0630(6) Uani 1 1 d . . .
H19A H 0.8407 0.5427 0.2087 0.076 Uiso 1 1 calc R . .
C20 C 0.6290(2) 0.47387(18) 0.22272(12) 0.0497(5) Uani 1 1 d . . .
C21 C 0.1931(2) 0.46451(19) 0.26681(13) 0.0544(5) Uani 1 1 d . . .
H21A H 0.1306 0.4030 0.2533 0.065 Uiso 1 1 calc R . .
H21B H 0.1751 0.5354 0.2349 0.065 Uiso 1 1 calc R . .
C22 C 0.1385(2) 0.4935(2) 0.35706(13) 0.0610(6) Uani 1 1 d . . .
H22A H 0.1722 0.4280 0.3894 0.073 Uiso 1 1 calc R . .
H22B H 0.1868 0.5646 0.3688 0.073 Uiso 1 1 calc R . .
C23 C -0.0368(3) 0.5144(3) 0.38256(16) 0.0783(7) Uani 1 1 d . . .
H23A H -0.0653 0.5324 0.4399 0.117 Uiso 1 1 calc R . .
H23B H -0.0854 0.4437 0.3722 0.117 Uiso 1 1 calc R . .
H23C H -0.0708 0.5804 0.3516 0.117 Uiso 1 1 calc R . .
C24 C 0.6928(2) 0.3518(2) 0.21758(13) 0.0531(5) Uani 1 1 d . . .
C25 C 0.8905(3) 0.2115(3) 0.2047(3) 0.1118(12) Uani 1 1 d . . .
H25A H 0.9451 0.1838 0.2469 0.134 Uiso 1 1 calc R . .
H25B H 0.9574 0.1948 0.1515 0.134 Uiso 1 1 calc R . .
C26 C 0.7419(3) 0.1506(2) 0.21362(16) 0.0690(7) Uani 1 1 d . . .
C27 C 0.7365(5) 0.0705(4) 0.1450(3) 0.164(2) Uani 1 1 d . . .
H27A H 0.7579 0.1146 0.0943 0.247 Uiso 1 1 calc R . .
H27B H 0.6351 0.0400 0.1530 0.247 Uiso 1 1 calc R . .
H27C H 0.8131 0.0051 0.1433 0.247 Uiso 1 1 calc R . .
C28 C 0.7085(4) 0.0818(4) 0.2929(3) 0.1484(17) Uani 1 1 d . . .
H28A H 0.6128 0.0432 0.2978 0.223 Uiso 1 1 calc R . .
H28B H 0.6995 0.1356 0.3378 0.223 Uiso 1 1 calc R . .
H28C H 0.7917 0.0225 0.2939 0.223 Uiso 1 1 calc R . .
C29 C 0.4918(8) 0.5586(7) 0.4781(4) 0.192(3) Uani 1 1 d . . .
H29A H 0.5914 0.5706 0.4418 0.231 Uiso 1 1 calc R . .
H29B H 0.4181 0.5490 0.4435 0.231 Uiso 1 1 calc R . .
C30 C 0.4474(11) 0.6611(9) 0.5196(5) 0.264(4) Uani 1 1 d . . .
H30A H 0.5179 0.6700 0.5560 0.317 Uiso 1 1 calc R . .
H30B H 0.3450 0.6518 0.5538 0.317 Uiso 1 1 calc R . .
C31 C 0.4402(11) 0.7779(7) 0.4711(4) 0.256(4) Uani 1 1 d . . .
H31A H 0.4145 0.8437 0.5084 0.383 Uiso 1 1 calc R . .
H31B H 0.3622 0.7751 0.4392 0.383 Uiso 1 1 calc R . .
H31C H 0.5395 0.7882 0.4354 0.383 Uiso 1 1 calc R . .

loop_
_atom_site_aniso_label
_atom_site_aniso_U_11
_atom_site_aniso_U_22
_atom_site_aniso_U_33
_atom_site_aniso_U_23
_atom_site_aniso_U_13
_atom_site_aniso_U_12
Mg 0.0418(4) 0.0499(4) 0.0557(4) -0.0079(3) -0.0098(3) -0.0049(3)
O1 0.1369(16) 0.0790(12) 0.0551(10) -0.0056(8) -0.0239(10) -0.0452(11)
O2 0.0381(8) 0.0730(11) 0.1297(15) -0.0188(10) -0.0243(9) 0.0035(8)
N1 0.0576(10) 0.0593(11) 0.0519(10) 0.0027(8) -0.0095(8) -0.0102(8)
N2 0.0587(10) 0.0470(9) 0.0510(10) -0.0017(7) -0.0078(8) -0.0090(8)
N3 0.0372(8) 0.0528(10) 0.0620(10) -0.0100(8) -0.0141(7) -0.0001(7)
N4 0.0444(9) 0.0531(10) 0.0681(11) -0.0125(8) -0.0155(8) 0.0040(8)
C1 0.0376(10) 0.0462(11) 0.0624(13) 0.0037(9) -0.0044(9) 0.0032(8)
C2 0.0621(13) 0.0507(13) 0.0778(16) 0.0107(11) -0.0046(12) 0.0010(11)
C3 0.0628(14) 0.0443(13) 0.107(2) 0.0123(13) 0.0048(14) -0.0011(11)
C4 0.0599(14) 0.0470(13) 0.113(2) -0.0108(13) -0.0056(14) -0.0104(11)
C5 0.0548(12) 0.0511(12) 0.0799(15) -0.0113(11) -0.0082(11) -0.0054(10)
C6 0.0415(10) 0.0416(10) 0.0642(13) -0.0045(9) -0.0045(9) -0.0020(8)
C7 0.0895(18) 0.0845(18) 0.0576(14) 0.0081(12) -0.0141(13) -0.0249(15)
C8 0.107(2) 0.0799(18) 0.0656(16) -0.0018(13) 0.0092(15) -0.0184(16)
C9 0.187(4) 0.150(3) 0.066(2) -0.014(2) 0.009(2) -0.055(3)
C10 0.0556(12) 0.0541(12) 0.0525(12) -0.0081(9) -0.0086(9) -0.0063(10)
C11 0.178(3) 0.089(2) 0.0575(16) 0.0037(14) -0.0207(18) -0.050(2)
C12 0.0896(17) 0.0618(14) 0.0520(13) 0.0021(10) -0.0110(12) -0.0203(13)
C13 0.107(2) 0.094(2) 0.093(2) 0.0297(17) -0.0259(18) -0.0030(18)
C14 0.100(2) 0.096(2) 0.0838(19) 0.0145(16) 0.0054(16) -0.0309(18)
C15 0.0457(10) 0.0516(11) 0.0450(10) -0.0042(8) -0.0139(8) -0.0018(9)
C16 0.0532(12) 0.0532(12) 0.0630(13) -0.0011(10) -0.0142(10) 0.0017(10)
C17 0.0732(16) 0.0509(13) 0.0759(16) 0.0037(11) -0.0134(12) -0.0075(11)
C18 0.0719(16) 0.0597(14) 0.0824(17) 0.0044(12) -0.0205(13) -0.0224(12)
C19 0.0468(11) 0.0754(16) 0.0693(14) 0.0027(11) -0.0155(10) -0.0126(11)
C20 0.0434(10) 0.0550(12) 0.0526(11) -0.0056(9) -0.0138(9) -0.0042(9)
C21 0.0397(10) 0.0564(12) 0.0684(13) -0.0100(10) -0.0140(9) -0.0011(9)
C22 0.0496(11) 0.0660(14) 0.0666(14) -0.0076(11) -0.0100(10) -0.0016(10)
C23 0.0549(13) 0.0912(19) 0.0820(17) -0.0096(14) -0.0011(12) 0.0041(13)
C24 0.0364(10) 0.0647(13) 0.0598(12) -0.0106(10) -0.0136(9) 0.0000(9)
C25 0.0527(15) 0.079(2) 0.204(4) -0.012(2) -0.0331(19) 0.0117(14)
C26 0.0531(13) 0.0624(14) 0.0939(18) -0.0211(13) -0.0242(12) 0.0140(11)
C27 0.149(3) 0.158(4) 0.206(4) -0.123(3) -0.100(3) 0.095(3)
C28 0.107(3) 0.135(3) 0.183(4) 0.066(3) -0.007(3) 0.045(2)
C29 0.166(4) 0.283(10) 0.140(6) -0.018(5) -0.051(4) -0.027(6)
C30 0.282(10) 0.330(13) 0.176(8) -0.081(7) -0.027(7) -0.028(10)
C31 0.350(11) 0.264(10) 0.174(7) -0.012(6) -0.106(7) -0.012(8)

loop_
_atom_type_symbol
_atom_type_description
_atom_type_scat_dispersion_real
_atom_type_scat_dispersion_imag
_atom_type_scat_source
C C 0.0033 0.0016 'International Tables Vol C Tables 4.2.6.8 and 6.1.1.4'
H H 0.0000 0.0000 'International Tables Vol C Tables 4.2.6.8 and 6.1.1.4'
N N 0.0061 0.0033 'International Tables Vol C Tables 4.2.6.8 and 6.1.1.4'
O O 0.0106 0.0060 'International Tables Vol C Tables 4.2.6.8 and 6.1.1.4'
Mg Mg 0.0486 0.0363 'International Tables Vol C Tables 4.2.6.8 and 6.1.1.4'

loop_
_geom_angle_atom_site_label_1
_geom_angle_atom_site_label_2
_geom_angle_atom_site_label_3
_geom_angle
_geom_angle_site_symmetry_1
_geom_angle_site_symmetry_3
_geom_angle_publ_flag
N3 Mg N1 126.51(7) . . ?
N3 Mg N4 91.39(7) . . ?
N1 Mg N4 118.13(8) . . ?
N3 Mg N2 115.61(7) . . ?
N1 Mg N2 91.06(7) . . ?
N4 Mg N2 116.49(7) . . ?
C10 O1 C11 107.05(18) . . ?
C24 O2 C25 106.92(18) . . ?
C1 N1 C7 118.15(18) . . ?
C1 N1 Mg 128.73(14) . . ?
C7 N1 Mg 113.07(15) . . ?
C10 N2 C12 108.44(17) . . ?
C10 N2 Mg 123.33(14) . . ?
C12 N2 Mg 128.23(14) . . ?
C15 N3 C21 117.89(16) . . ?
C15 N3 Mg 127.82(12) . . ?
C21 N3 Mg 114.14(12) . . ?
C24 N4 C26 109.00(17) . . ?
C24 N4 Mg 122.42(14) . . ?
C26 N4 Mg 128.51(14) . . ?
N1 C1 C2 122.7(2) . . ?
N1 C1 C6 122.49(18) . . ?
C2 C1 C6 114.82(19) . . ?
C3 C2 C1 122.8(2) . . ?
C3 C2 H2A 118.6 . . ?
C1 C2 H2A 118.6 . . ?
C2 C3 C4 121.7(2) . . ?
C2 C3 H3A 119.2 . . ?
C4 C3 H3A 119.2 . . ?
C5 C4 C3 118.4(2) . . ?
C5 C4 H4A 120.8 . . ?
C3 C4 H4A 120.8 . . ?
C4 C5 C6 122.1(2) . . ?
C4 C5 H5A 118.9 . . ?
C6 C5 H5A 118.9 . . ?
C5 C6 C1 120.08(19) . . ?
C5 C6 C10 116.31(19) . . ?
C1 C6 C10 123.56(18) . . ?
N1 C7 C8 114.9(2) . . ?
N1 C7 H7A 108.6 . . ?
C8 C7 H7A 108.6 . . ?
N1 C7 H7B 108.6 . . ?
C8 C7 H7B 108.6 . . ?
H7A C7 H7B 107.5 . . ?
C7 C8 C9 112.3(3) . . ?
C7 C8 H8A 109.1 . . ?
C9 C8 H8A 109.1 . . ?
C7 C8 H8B 109.1 . . ?
C9 C8 H8B 109.1 . . ?
H8A C8 H8B 107.9 . . ?
C8 C9 H9A 109.5 . . ?
C8 C9 H9B 109.5 . . ?
H9A C9 H9B 109.5 . . ?
C8 C9 H9C 109.5 . . ?
H9A C9 H9C 109.5 . . ?
H9B C9 H9C 109.5 . . ?
N2 C10 O1 114.72(19) . . ?
N2 C10 C6 129.58(19) . . ?
O1 C10 C6 115.68(18) . . ?
O1 C11 C12 104.2(2) . . ?
O1 C11 H11A 110.9 . . ?
C12 C11 H11A 110.9 . . ?
O1 C11 H11B 110.9 . . ?
C12 C11 H11B 110.9 . . ?
H11A C11 H11B 108.9 . . ?
N2 C12 C14 111.1(2) . . ?
N2 C12 C13 108.12(19) . . ?
C14 C12 C13 110.1(2) . . ?
N2 C12 C11 101.74(19) . . ?
C14 C12 C11 112.0(2) . . ?
C13 C12 C11 113.4(3) . . ?
C12 C13 H13A 109.5 . . ?
C12 C13 H13B 109.5 . . ?
H13A C13 H13B 109.5 . . ?
C12 C13 H13C 109.5 . . ?
H13A C13 H13C 109.5 . . ?
H13B C13 H13C 109.5 . . ?
C12 C14 H14A 109.5 . . ?
C12 C14 H14B 109.5 . . ?
H14A C14 H14B 109.5 . . ?
C12 C14 H14C 109.5 . . ?
H14A C14 H14C 109.5 . . ?
H14B C14 H14C 109.5 . . ?
N3 C15 C16 122.59(17) . . ?
N3 C15 C20 122.60(17) . . ?
C16 C15 C20 114.81(18) . . ?
C17 C16 C15 123.29(19) . . ?
C17 C16 H16A 118.4 . . ?
C15 C16 H16A 118.4 . . ?
C16 C17 C18 121.0(2) . . ?
C16 C17 H17A 119.5 . . ?
C18 C17 H17A 119.5 . . ?
C19 C18 C17 118.5(2) . . ?
C19 C18 H18A 120.8 . . ?
C17 C18 H18A 120.8 . . ?
C18 C19 C20 122.7(2) . . ?
C18 C19 H19A 118.6 . . ?
C20 C19 H19A 118.6 . . ?
C19 C20 C15 119.65(18) . . ?
C19 C20 C24 117.09(17) . . ?
C15 C20 C24 123.16(18) . . ?
N3 C21 C22 114.41(16) . . ?
N3 C21 H21A 108.7 . . ?
C22 C21 H21A 108.7 . . ?
N3 C21 H21B 108.7 . . ?
C22 C21 H21B 108.7 . . ?
H21A C21 H21B 107.6 . . ?
C23 C22 C21 112.75(18) . . ?
C23 C22 H22A 109.0 . . ?
C21 C22 H22A 109.0 . . ?
C23 C22 H22B 109.0 . . ?
C21 C22 H22B 109.0 . . ?
H22A C22 H22B 107.8 . . ?
C22 C23 H23A 109.5 . . ?
C22 C23 H23B 109.5 . . ?
H23A C23 H23B 109.5 . . ?
C22 C23 H23C 109.5 . . ?
H23A C23 H23C 109.5 . . ?
H23B C23 H23C 109.5 . . ?
N4 C24 O2 114.60(18) . . ?
N4 C24 C20 130.00(17) . . ?
O2 C24 C20 115.40(18) . . ?
O2 C25 C26 106.57(19) . . ?
O2 C25 H25A 110.4 . . ?
C26 C25 H25A 110.4 . . ?
O2 C25 H25B 110.4 . . ?
C26 C25 H25B 110.4 . . ?
H25A C25 H25B 108.6 . . ?
C27 C26 N4 110.2(2) . . ?
C27 C26 C25 114.5(3) . . ?
N4 C26 C25 102.5(2) . . ?
C27 C26 C28 109.5(3) . . ?
N4 C26 C28 109.4(2) . . ?
C25 C26 C28 110.4(3) . . ?
C26 C27 H27A 109.5 . . ?
C26 C27 H27B 109.5 . . ?
H27A C27 H27B 109.5 . . ?
C26 C27 H27C 109.5 . . ?
H27A C27 H27C 109.5 . . ?
H27B C27 H27C 109.5 . . ?
C26 C28 H28A 109.5 . . ?
C26 C28 H28B 109.5 . . ?
H28A C28 H28B 109.5 . . ?
C26 C28 H28C 109.5 . . ?
H28A C28 H28C 109.5 . . ?
H28B C28 H28C 109.5 . . ?
C30 C29 C29 121.4(9) . 2_666 ?
C30 C29 H29A 107.0 . . ?
C29 C29 H29A 107.0 2_666 . ?
C30 C29 H29B 107.0 . . ?
C29 C29 H29B 107.0 2_666 . ?
H29A C29 H29B 106.7 . . ?
C29 C30 C31 118.6(8) . . ?
C29 C30 H30A 107.7 . . ?
C31 C30 H30A 107.7 . . ?
C29 C30 H30B 107.7 . . ?
C31 C30 H30B 107.7 . . ?
H30A C30 H30B 107.1 . . ?
C30 C31 H31A 109.5 . . ?
C30 C31 H31B 109.5 . . ?
H31A C31 H31B 109.5 . . ?
C30 C31 H31C 109.5 . . ?
H31A C31 H31C 109.5 . . ?
H31B C31 H31C 109.5 . . ?

loop_
_geom_bond_atom_site_label_1
_geom_bond_atom_site_label_2
_geom_bond_distance
_geom_bond_site_symmetry_2
_geom_bond_publ_flag
Mg N3 1.9941(17) . ?
Mg N1 2.0015(18) . ?
Mg N4 2.0483(17) . ?
Mg N2 2.0491(18) . ?
O1 C10 1.348(3) . ?
O1 C11 1.443(3) . ?
O2 C24 1.361(2) . ?
O2 C25 1.436(3) . ?
N1 C1 1.358(3) . ?
N1 C7 1.461(3) . ?
N2 C10 1.297(2) . ?
N2 C12 1.485(3) . ?
N3 C15 1.349(2) . ?
N3 C21 1.470(2) . ?
N4 C24 1.292(3) . ?
N4 C26 1.488(3) . ?
C1 C2 1.428(3) . ?
C1 C6 1.430(3) . ?
C2 C3 1.362(3) . ?
C2 H2A 0.9300 . ?
C3 C4 1.372(4) . ?
C3 H3A 0.9300 . ?
C4 C5 1.366(3) . ?
C4 H4A 0.9300 . ?
C5 C6 1.413(3) . ?
C5 H5A 0.9300 . ?
C6 C10 1.444(3) . ?
C7 C8 1.506(4) . ?
C7 H7A 0.9700 . ?
C7 H7B 0.9700 . ?
C8 C9 1.526(4) . ?
C8 H8A 0.9700 . ?
C8 H8B 0.9700 . ?
C9 H9A 0.9600 . ?
C9 H9B 0.9600 . ?
C9 H9C 0.9600 . ?
C11 C12 1.521(4) . ?
C11 H11A 0.9700 . ?
C11 H11B 0.9700 . ?
C12 C14 1.519(4) . ?
C12 C13 1.520(4) . ?
C13 H13A 0.9600 . ?
C13 H13B 0.9600 . ?
C13 H13C 0.9600 . ?
C14 H14A 0.9600 . ?
C14 H14B 0.9600 . ?
C14 H14C 0.9600 . ?
C15 C16 1.433(3) . ?
C15 C20 1.435(3) . ?
C16 C17 1.359(3) . ?
C16 H16A 0.9300 . ?
C17 C18 1.389(3) . ?
C17 H17A 0.9300 . ?
C18 C19 1.358(3) . ?
C18 H18A 0.9300 . ?
C19 C20 1.415(3) . ?
C19 H19A 0.9300 . ?
C20 C24 1.441(3) . ?
C21 C22 1.517(3) . ?
C21 H21A 0.9700 . ?
C21 H21B 0.9700 . ?
C22 C23 1.517(3) . ?
C22 H22A 0.9700 . ?
C22 H22B 0.9700 . ?
C23 H23A 0.9600 . ?
C23 H23B 0.9600 . ?
C23 H23C 0.9600 . ?
C25 C26 1.494(4) . ?
C25 H25A 0.9700 . ?
C25 H25B 0.9700 . ?
C26 C27 1.483(4) . ?
C26 C28 1.500(4) . ?
C27 H27A 0.9600 . ?
C27 H27B 0.9600 . ?
C27 H27C 0.9600 . ?
C28 H28A 0.9600 . ?
C28 H28B 0.9600 . ?
C28 H28C 0.9600 . ?
C29 C30 1.346(10) . ?
C29 C29 1.502(13) 2_666 ?
C29 H29A 0.9700 . ?
C29 H29B 0.9700 . ?
C30 C31 1.526(11) . ?
C30 H30A 0.9700 . ?
C30 H30B 0.9700 . ?
C31 H31A 0.9600 . ?
C31 H31B 0.9600 . ?
C31 H31C 0.9600 . ?
